data_4341618
loop_
_publ_author_name
'Prakash, Jai'
'Leb\`egue, S\'ebastien'
'Malliakas, Christos D.'
'Ibers, James A.'

_publ_section_title
;
 Syntheses, Crystal Structures, Resistivity Studies, and Electronic
 Properties of Three New Barium Actinide Tellurides: BaThTe4, BaUTe4, and
 BaUTe6.
;
_journal_name_full 'Inorganic chemistry'
_journal_page_first 141111074323002
_journal_paper_doi 10.1021/ic502246p
_journal_year 2014
_chemical_formula_sum 'Ba Te6 U'
_chemical_formula_weight 1140.97
_chemical_name_common BaUTe6
_space_group_crystal_system monoclinic
_space_group_IT_number 14
_space_group_name_Hall '-P 2ybc'
_space_group_name_H-M_alt 'P 1 21/c 1'
_symmetry_space_group_name_Hall '-P 2ybc'
_symmetry_space_group_name_H-M 'P 1 21/c 1'
_atom_sites_solution_primary direct
_atom_sites_solution_secondary difmap
_audit_creation_method SHELXL-2014/6
_cell_angle_alpha 90
_cell_angle_beta 91.424(2)
_cell_angle_gamma 90
_cell_formula_units_Z 4
_cell_length_a 8.8483(3)
_cell_length_b 15.0414(4)
_cell_length_c 8.0855(2)
_cell_measurement_reflns_used 4191
_cell_measurement_temperature 100(2)
_cell_measurement_theta_max 30.10
_cell_measurement_theta_min 2.67
_cell_volume 1075.77(5)
_computing_cell_refinement 'Bruker SAINT'
_computing_data_collection 'Bruker APEX2'
_computing_data_reduction 'Bruker SAINT'
_computing_molecular_graphics 'Bruker SHELXTL'
_computing_publication_material 'Bruker SHELXTL'
_computing_structure_refinement 'SHELXL-2014/6 (Sheldrick, 2014)'
_computing_structure_solution 'SHELXS-97 (Sheldrick, 2008a)'
_diffrn_ambient_temperature 100(2)
_diffrn_measured_fraction_theta_full 0.998
_diffrn_measured_fraction_theta_max 0.998
_diffrn_measurement_device_type 'Bruker APEX-II CCD'
_diffrn_measurement_method '\f and \w scans'
_diffrn_radiation_type MoK\a
_diffrn_radiation_wavelength 0.71073
_diffrn_reflns_av_R_equivalents 0.0675
_diffrn_reflns_av_unetI/netI 0.0295
_diffrn_reflns_Laue_measured_fraction_full 0.998
_diffrn_reflns_Laue_measured_fraction_max 0.998
_diffrn_reflns_limit_h_max 12
_diffrn_reflns_limit_h_min -12
_diffrn_reflns_limit_k_max 21
_diffrn_reflns_limit_k_min -21
_diffrn_reflns_limit_l_max 11
_diffrn_reflns_limit_l_min -11
_diffrn_reflns_number 37498
_diffrn_reflns_point_group_measured_fraction_full 0.998
_diffrn_reflns_point_group_measured_fraction_max 0.998
_diffrn_reflns_theta_full 25.242
_diffrn_reflns_theta_max 30.076
_diffrn_reflns_theta_min 2.861
_diffrn_source 'fine-focus sealed tube'
_exptl_absorpt_coefficient_mu 34.546
_exptl_absorpt_correction_T_max 0.51597
_exptl_absorpt_correction_T_min 0.15433
_exptl_absorpt_correction_type numerical
_exptl_absorpt_process_details 'face indexed, SADABS (Sheldrick, 2008b)'
_exptl_crystal_colour Black
_exptl_crystal_density_diffrn 7.045
_exptl_crystal_density_meas ?
_exptl_crystal_density_method 'not measured'
_exptl_crystal_description Needle
_exptl_crystal_F_000 1840
_exptl_crystal_size_max 0.111
_exptl_crystal_size_mid 0.039
_exptl_crystal_size_min 0.025
_refine_diff_density_max 2.139
_refine_diff_density_min -1.810
_refine_diff_density_rms 0.492
_refine_ls_extinction_coef 0.00062(5)
_refine_ls_extinction_expression Fc^*^=kFc[1+0.001xFc^2^\l^3^/sin(2\q)]^-1/4^
_refine_ls_extinction_method SHELXL
_refine_ls_goodness_of_fit_ref 1.516
_refine_ls_hydrogen_treatment undef
_refine_ls_matrix_type full
_refine_ls_number_parameters 74
_refine_ls_number_reflns 3160
_refine_ls_number_restraints 0
_refine_ls_restrained_S_all 1.516
_refine_ls_R_factor_all 0.0384
_refine_ls_R_factor_gt 0.0306
_refine_ls_shift/su_max 0.001
_refine_ls_shift/su_mean 0.000
_refine_ls_structure_factor_coef Fsqd
_refine_ls_weighting_details 'w=1/[\s^2^(Fo^2^)+(0.0167P)^2^] where P=(1.0000Fo^2^+0.0000Fc^2^)'
_refine_ls_weighting_scheme calc
_refine_ls_wR_factor_gt 0.0591
_refine_ls_wR_factor_ref 0.0614
_reflns_Friedel_coverage 0.000
_reflns_number_gt 2813
_reflns_number_total 3160
_reflns_threshold_expression 'I > 2\s(I)'
_cod_data_source_file ic502246p_si_001.cif
_cod_data_source_block BaUTe6
_cod_depositor_comments
;
The following automatic conversions were performed:

'_exptl_crystal_density_meas' value 'not measured' was changed to '?'
- the value is perceived as not measured.

Automatic conversion script
Id: cif_fix_values 3008 2015-01-20 13:52:24Z robertas 
;
_cod_database_code 4341618
_shelx_space_group_comment
;
The symmetry employed for this shelxl refinement is uniquely defined
by the following loop, which should always be used as a source of
symmetry information in preference to the above space-group names.
They are only intended as comments.
;
_shelxl_version_number 2014/6

loop_
_space_group_symop_operation_xyz
'x, y, z'
'-x, y+1/2, -z+1/2'
'-x, -y, -z'
'x, -y-1/2, z-1/2'

loop_
_atom_site_label
_atom_site_type_symbol
_atom_site_fract_x
_atom_site_fract_y
_atom_site_fract_z
_atom_site_U_iso_or_equiv
_atom_site_adp_type
_atom_site_occupancy
_atom_site_site_symmetry_order
_atom_site_calc_flag
U1 U 0.27466(3) 0.25072(2) 0.10739(3) 0.00656(7) Uani 1 1 d
Ba1 Ba 0.23546(6) 0.59028(3) 0.27000(6) 0.01295(11) Uani 1 1 d
Te1 Te 0.00008(6) 0.26629(3) 0.35041(6) 0.00761(11) Uani 1 1 d
Te2 Te 0.02981(6) 0.39991(3) 0.10949(6) 0.00808(11) Uani 1 1 d
Te3 Te 0.17106(6) 0.05186(3) 0.11486(6) 0.00835(11) Uani 1 1 d
Te4 Te 0.38860(6) 0.10208(3) 0.36073(6) 0.00813(11) Uani 1 1 d
Te5 Te 0.42769(6) 0.38510(3) 0.36497(6) 0.00805(11) Uani 1 1 d
Te6 Te 0.61365(6) 0.30512(3) 0.12316(6) 0.00841(11) Uani 1 1 d

loop_
_atom_site_aniso_label
_atom_site_aniso_U_11
_atom_site_aniso_U_22
_atom_site_aniso_U_33
_atom_site_aniso_U_23
_atom_site_aniso_U_13
_atom_site_aniso_U_12
U1 0.00735(13) 0.00582(13) 0.00650(13) -0.00002(10) 0.00000(10) -0.00005(10)
Ba1 0.0099(2) 0.0085(2) 0.0205(2) 0.00418(17) -0.00018(19) -0.00014(17)
Te1 0.0078(2) 0.0075(2) 0.0075(2) -0.00011(16) -0.00039(18) -0.00098(17)
Te2 0.0096(2) 0.0064(2) 0.0082(2) 0.00041(17) 0.00024(18) 0.00091(18)
Te3 0.0096(2) 0.0074(2) 0.0080(2) -0.00001(17) -0.00006(18) -0.00098(18)
Te4 0.0093(2) 0.0075(2) 0.0076(2) 0.00013(17) 0.00082(18) 0.00140(18)
Te5 0.0097(2) 0.0062(2) 0.0081(2) 0.00036(17) -0.00051(18) -0.00079(18)
Te6 0.0076(2) 0.0087(2) 0.0089(2) 0.00043(17) 0.00035(18) 0.00040(17)

loop_
_atom_type_symbol
_atom_type_description
_atom_type_scat_dispersion_real
_atom_type_scat_dispersion_imag
_atom_type_scat_source
Te Te -0.5308 1.6751 'International Tables Vol C Tables 4.2.6.8 and 6.1.1.4'
Ba Ba -0.3244 2.2819 'International Tables Vol C Tables 4.2.6.8 and 6.1.1.4'
U U -9.6767 9.6646 'International Tables Vol C Tables 4.2.6.8 and 6.1.1.4'

loop_
_geom_angle_atom_site_label_1
_geom_angle_atom_site_label_2
_geom_angle_atom_site_label_3
_geom_angle
_geom_angle_site_symmetry_1
_geom_angle_site_symmetry_3
Te6 U1 Te2 118.683(16) . .
Te6 U1 Te3 122.247(16) . .
Te2 U1 Te3 118.924(16) . .
Te6 U1 Te5 76.565(15) . 4_565
Te2 U1 Te5 140.984(16) . 4_565
Te3 U1 Te5 61.587(14) . 4_565
Te6 U1 Te4 61.254(14) . 4_565
Te2 U1 Te4 74.457(14) . 4_565
Te3 U1 Te4 141.231(16) . 4_565
Te5 U1 Te4 85.020(15) 4_565 4_565
Te6 U1 Te1 140.506(16) . 4_565
Te2 U1 Te1 62.628(14) . 4_565
Te3 U1 Te1 73.455(14) . 4_565
Te5 U1 Te1 82.783(15) 4_565 4_565
Te4 U1 Te1 83.927(14) 4_565 4_565
Te6 U1 Te1 135.111(16) . .
Te2 U1 Te1 53.174(13) . .
Te3 U1 Te1 80.173(15) . .
Te5 U1 Te1 141.167(16) 4_565 .
Te4 U1 Te1 126.896(16) 4_565 .
Te1 U1 Te1 79.948(14) 4_565 .
Te6 U1 Te4 82.441(15) . .
Te2 U1 Te4 135.358(16) . .
Te3 U1 Te4 53.400(14) . .
Te5 U1 Te4 79.108(14) 4_565 .
Te4 U1 Te4 142.93(2) 4_565 .
Te1 U1 Te4 126.268(16) 4_565 .
Te1 U1 Te4 83.587(14) . .
Te6 U1 Te5 53.931(14) . .
Te2 U1 Te5 79.846(15) . .
Te3 U1 Te5 135.635(16) . .
Te5 U1 Te5 129.43(2) 4_565 .
Te4 U1 Te5 80.256(14) 4_565 .
Te1 U1 Te5 141.991(16) 4_565 .
Te1 U1 Te5 82.391(14) . .
Te4 U1 Te5 84.376(14) . .
Te6 U1 U1 89.104(11) . 4_566
Te2 U1 U1 88.920(12) . 4_566
Te3 U1 U1 88.183(13) . 4_566
Te5 U1 U1 128.874(13) 4_565 4_566
Te4 U1 U1 129.974(14) 4_565 4_566
Te1 U1 U1 129.526(11) 4_565 4_566
Te1 U1 U1 50.337(11) . 4_566
Te4 U1 U1 50.198(11) . 4_566
Te5 U1 U1 50.148(11) . 4_566
Te6 U1 U1 91.058(11) . 4_565
Te2 U1 U1 91.521(12) . 4_565
Te3 U1 U1 91.231(13) . 4_565
Te5 U1 U1 50.615(11) 4_565 4_565
Te4 U1 U1 50.583(11) 4_565 4_565
Te1 U1 U1 50.409(11) 4_565 4_565
Te1 U1 U1 129.721(11) . 4_565
Te4 U1 U1 129.244(14) . 4_565
Te5 U1 U1 130.362(14) . 4_565
U1 U1 U1 179.387(15) 4_566 4_565
Te1 Ba1 Te4 116.100(18) 2 2_655
Te1 Ba1 Te3 124.458(19) 2 4_566
Te4 Ba1 Te3 115.788(18) 2_655 4_566
Te1 Ba1 Te6 66.483(14) 2 2_655
Te4 Ba1 Te6 71.254(15) 2_655 2_655
Te3 Ba1 Te6 114.599(18) 4_566 2_655
Te1 Ba1 Te5 170.20(2) 2 .
Te4 Ba1 Te5 70.244(15) 2_655 .
Te3 Ba1 Te5 53.377(13) 4_566 .
Te6 Ba1 Te5 123.315(18) 2_655 .
Te1 Ba1 Te2 102.046(17) 2 .
Te4 Ba1 Te2 113.765(18) 2_655 .
Te3 Ba1 Te2 73.591(15) 4_566 .
Te6 Ba1 Te2 168.219(19) 2_655 .
Te5 Ba1 Te2 68.182(14) . .
Te1 Ba1 Te3 67.660(14) 2 2
Te4 Ba1 Te3 173.352(19) 2_655 2
Te3 Ba1 Te3 62.941(16) 4_566 2
Te6 Ba1 Te3 115.352(17) 2_655 2
Te5 Ba1 Te3 105.299(16) . 2
Te2 Ba1 Te3 59.616(14) . 2
Te1 Ba1 Te6 70.981(14) 2 3_665
Te4 Ba1 Te6 51.427(13) 2_655 3_665
Te3 Ba1 Te6 164.349(19) 4_566 3_665
Te6 Ba1 Te6 72.184(12) 2_655 3_665
Te5 Ba1 Te6 110.978(17) . 3_665
Te2 Ba1 Te6 102.166(17) . 3_665
Te3 Ba1 Te6 128.487(17) 2 3_665
Te1 Ba1 Te2 52.862(13) 2 3_565
Te4 Ba1 Te2 108.864(17) 2_655 3_565
Te3 Ba1 Te2 122.932(17) 4_566 3_565
Te6 Ba1 Te2 112.063(17) 2_655 3_565
Te5 Ba1 Te2 118.846(17) . 3_565
Te2 Ba1 Te2 56.534(15) . 3_565
Te3 Ba1 Te2 68.556(14) 2 3_565
Te6 Ba1 Te2 62.341(14) 3_665 3_565
Te2 Te1 U1 115.35(2) . 4_566
Te2 Te1 U1 62.474(15) . .
U1 Te1 U1 79.253(14) 4_566 .
Te2 Te1 Ba1 114.43(2) . 2_545
U1 Te1 Ba1 124.350(18) 4_566 2_545
U1 Te1 Ba1 103.436(16) . 2_545
Te1 Te2 U1 64.352(16) . .
Te1 Te2 Ba1 111.82(2) . .
U1 Te2 Ba1 103.193(17) . .
Te1 Te2 Ba1 121.14(2) . 3_565
U1 Te2 Ba1 115.876(17) . 3_565
Ba1 Te2 Ba1 123.466(15) . 3_565
Te4 Te3 U1 64.200(15) . .
Te4 Te3 Te5 83.362(19) . 4_565
U1 Te3 Te5 59.661(13) . 4_565
Te4 Te3 Ba1 126.04(2) . 4_565
U1 Te3 Ba1 120.313(18) . 4_565
Te5 Te3 Ba1 63.740(15) 4_565 4_565
Te4 Te3 Ba1 114.834(19) . 2_545
U1 Te3 Ba1 98.019(16) . 2_545
Te5 Te3 Ba1 143.07(2) 4_565 2_545
Ba1 Te3 Ba1 117.059(16) 4_565 2_545
Te3 Te4 U1 114.03(2) . 4_566
Te3 Te4 U1 62.399(15) . .
U1 Te4 U1 79.218(12) 4_566 .
Te3 Te4 Te6 169.51(2) . 4_566
U1 Te4 Te6 58.554(14) 4_566 4_566
U1 Te4 Te6 107.642(18) . 4_566
Te3 Te4 Ba1 113.97(2) . 2_645
U1 Te4 Ba1 122.907(18) 4_566 2_645
U1 Te4 Ba1 97.405(16) . 2_645
Te6 Te4 Ba1 69.107(16) 4_566 2_645
Te6 Te5 U1 114.577(19) . 4_566
Te6 Te5 U1 61.745(15) . .
U1 Te5 U1 79.237(12) 4_566 .
Te6 Te5 Te3 169.16(2) . 4_566
U1 Te5 Te3 58.752(14) 4_566 4_566
U1 Te5 Te3 107.618(18) . 4_566
Te6 Te5 Ba1 119.55(2) . .
U1 Te5 Ba1 118.653(18) 4_566 .
U1 Te5 Ba1 102.362(17) . .
Te3 Te5 Ba1 62.884(15) 4_566 .
Te5 Te6 U1 64.324(16) . .
Te5 Te6 Te4 84.855(19) . 4_565
U1 Te6 Te4 60.193(14) . 4_565
Te5 Te6 Ba1 115.57(2) . 2_645
U1 Te6 Ba1 97.213(16) . 2_645
Te4 Te6 Ba1 140.74(2) 4_565 2_645
Te5 Te6 Ba1 128.06(2) . 3_665
U1 Te6 Ba1 115.555(17) . 3_665
Te4 Te6 Ba1 59.467(14) 4_565 3_665
Ba1 Te6 Ba1 115.799(19) 2_645 3_665

loop_
_geom_bond_atom_site_label_1
_geom_bond_atom_site_label_2
_geom_bond_distance
_geom_bond_site_symmetry_2
U1 Te6 3.1086(6) .
U1 Te2 3.1195(6) .
U1 Te3 3.1295(6) .
U1 Te5 3.1593(6) 4_565
U1 Te4 3.1617(6) 4_565
U1 Te1 3.1678(6) 4_565
U1 Te1 3.1711(6) .
U1 Te4 3.1794(6) .
U1 Te5 3.1807(6) .
U1 U1 4.04278(9) 4_566
U1 U1 4.04283(10) 4_565
Ba1 Te1 3.4927(7) 2
Ba1 Te4 3.5197(7) 2_655
Ba1 Te3 3.5707(7) 4_566
Ba1 Te6 3.5935(7) 2_655
Ba1 Te5 3.5976(7) .
Ba1 Te2 3.6163(7) .
Ba1 Te3 3.7823(7) 2
Ba1 Te6 3.8177(7) 3_665
Ba1 Te2 3.8195(7) 3_565
Te1 Te2 2.8158(7) .
Te1 U1 3.1678(6) 4_566
Te1 Ba1 3.4927(7) 2_545
Te2 Ba1 3.8194(7) 3_565
Te3 Te4 2.8351(7) .
Te3 Te5 3.2196(7) 4_565
Te3 Ba1 3.5707(7) 4_565
Te3 Ba1 3.7822(7) 2_545
Te4 U1 3.1617(6) 4_566
Te4 Te6 3.1947(7) 4_566
Te4 Ba1 3.5197(7) 2_645
Te5 Te6 2.8526(7) .
Te5 U1 3.1592(6) 4_566
Te5 Te3 3.2196(7) 4_566
Te6 Te4 3.1948(7) 4_565
Te6 Ba1 3.5935(7) 2_645
Te6 Ba1 3.8176(7) 3_665
